data_4331617
loop_
_publ_author_name
'Forni\'es, Juan'
'Fortu\~no, Consuelo'
'Gil, Reyes'
'Mart\'in, Antonio'

_publ_section_title
;
 Tetranuclear platinum phosphido complexes with different structures.
;
_journal_issue 25
_journal_name_full 'Inorganic chemistry'
_journal_page_first 9534
_journal_page_last 9541
_journal_paper_doi 10.1021/ic051248y
_journal_volume 44
_journal_year 2005
_chemical_formula_sum 'C105 H114 Br2 Cl2 F20 N2 P4 Pt4'
_chemical_formula_weight 2918.94
_chemical_name_systematic
; 
 ? 
;
_space_group_IT_number 2
_symmetry_cell_setting triclinic
_symmetry_space_group_name_Hall '-P 1'
_symmetry_space_group_name_H-M 'P -1'
_atom_sites_solution_hydrogens geom
_atom_sites_solution_primary direct
_atom_sites_solution_secondary difmap
_audit_creation_method SHELXL
_cell_angle_alpha 106.30(2)
_cell_angle_beta 99.595(13)
_cell_angle_gamma 101.547(14)
_cell_formula_units_Z 2
_cell_length_a 11.1142(9)
_cell_length_b 20.549(3)
_cell_length_c 25.464(3)
_cell_measurement_temperature 150(2)
_cell_volume 5313.1(14)
_computing_structure_refinement 'SHELXL-93 (Sheldrick, 1993)'
_computing_structure_solution 'SHELXS-86 (Sheldrick, 1990)'
_diffrn_ambient_temperature 150(2)
_diffrn_radiation_monochromator graphite
_diffrn_radiation_source 'fine-focus sealed tube'
_diffrn_radiation_type MoK\a
_diffrn_radiation_wavelength 0.71073
_diffrn_reflns_av_R_equivalents 0.0278
_diffrn_reflns_av_sigmaI/netI 0.0539
_diffrn_reflns_limit_h_max 13
_diffrn_reflns_limit_h_min 0
_diffrn_reflns_limit_k_max 23
_diffrn_reflns_limit_k_min -24
_diffrn_reflns_limit_l_max 29
_diffrn_reflns_limit_l_min -30
_diffrn_reflns_number 19671
_diffrn_reflns_theta_max 24.98
_diffrn_reflns_theta_min 2.03
_exptl_absorpt_coefficient_mu 6.194
_exptl_crystal_density_diffrn 1.825
_exptl_crystal_F_000 2828
_exptl_crystal_size_max 0.45
_exptl_crystal_size_mid 0.35
_exptl_crystal_size_min 0.25
_refine_diff_density_max 1.133
_refine_diff_density_min -1.570
_refine_diff_density_rms 0.172
_refine_ls_extinction_method none
_refine_ls_goodness_of_fit_all 1.069
_refine_ls_goodness_of_fit_obs 1.050
_refine_ls_matrix_type full
_refine_ls_number_parameters 1264
_refine_ls_number_reflns 18528
_refine_ls_number_restraints 8
_refine_ls_restrained_S_all 1.212
_refine_ls_restrained_S_obs 1.052
_refine_ls_R_factor_all 0.0684
_refine_ls_R_factor_obs 0.0393
_refine_ls_shift/esd_max 0.002
_refine_ls_shift/esd_mean 0.000
_refine_ls_structure_factor_coef Fsqd
_refine_ls_weighting_details 'w=1/[\s^2^(Fo^2^)+(0.0198P)^2^+44.3284P] where P=(Fo^2^+2Fc^2^)/3'
_refine_ls_weighting_scheme calc
_refine_ls_wR_factor_all 0.0988
_refine_ls_wR_factor_obs 0.0751
_reflns_number_observed 14557
_reflns_number_total 18615
_reflns_observed_criterion >2sigma(I)
_cod_data_source_file ic051248ysup1.cif
_cod_data_source_block amt141
_cod_depositor_comments
;
The following automatic conversions were performed:

'_symmetry_cell_setting' value 'Triclinic' changed to 'triclinic'
according to /home/saulius/struct/CIF-dictionaries/cif_core.dic
dictionary named 'cif_core.dic' version 2.4.2 from 2011-04-26.

Automatic conversion script
Id: cif_fix_values 1891 2012-01-12 08:04:46Z andrius 

 Adding full bibliography for 4331617--4331619.cif.

The following automatic conversions were performed:

'_refine_ls_weighting_scheme' value 'calc
w=1/[\s^2^(Fo^2^)+(0.0198P)^2^+44.3284P] where P=(Fo^2^+2Fc^2^)/3'
was changed to 'calc'. New tag '_refine_ls_weighting_details' was
created. The value of the new tag was set to
'w=1/[\s^2^(Fo^2^)+(0.0198P)^2^+44.3284P] where P=(Fo^2^+2Fc^2^)/3'.

Automatic conversion script
Id: cif_fix_values 3143 2015-03-26 13:38:13Z robertas 
;
_cod_original_cell_volume 5313.0(10)
_cod_original_sg_symbol_H-M P-1
_cod_database_code 4331617

loop_
_symmetry_equiv_pos_as_xyz
'x, y, z'
'-x, -y, -z'

loop_
_atom_site_aniso_label
_atom_site_aniso_U_11
_atom_site_aniso_U_22
_atom_site_aniso_U_33
_atom_site_aniso_U_23
_atom_site_aniso_U_13
_atom_site_aniso_U_12
Pt1 0.0239(2) 0.0260(2) 0.0236(2) 0.01346(15) 0.00743(14) 0.00971(14)
Pt2 0.0186(2) 0.0218(2) 0.0164(2) 0.00716(13) 0.00481(12) 0.00702(13)
Pt3 0.0187(2) 0.0191(2) 0.0163(2) 0.00605(13) 0.00438(12) 0.00585(13)
Pt4 0.0186(2) 0.0186(2) 0.0191(2) 0.00594(13) 0.00417(13) 0.00547(13)
Br1 0.0297(5) 0.0329(5) 0.0196(4) 0.0108(4) 0.0065(4) 0.0075(4)
Br2 0.0204(4) 0.0272(4) 0.0241(4) 0.0106(4) 0.0017(3) 0.0062(3)
P1 0.0210(11) 0.0213(11) 0.0209(11) 0.0086(9) 0.0061(9) 0.0062(9)
P2 0.0191(10) 0.0213(11) 0.0182(11) 0.0079(9) 0.0057(9) 0.0077(9)
P3 0.0224(11) 0.0207(11) 0.0140(10) 0.0045(9) 0.0024(9) 0.0049(9)
P4 0.0187(10) 0.0210(11) 0.0152(10) 0.0037(9) 0.0038(8) 0.0060(9)
F1 0.073(4) 0.082(5) 0.050(4) 0.039(4) 0.042(3) 0.057(4)
F2 0.072(4) 0.090(5) 0.040(4) 0.038(4) 0.031(3) 0.031(4)
F3 0.058(4) 0.054(4) 0.047(4) 0.039(3) 0.000(3) 0.002(3)
F4 0.043(3) 0.045(4) 0.067(4) 0.033(3) 0.006(3) 0.020(3)
F5 0.033(3) 0.047(3) 0.051(3) 0.026(3) 0.018(3) 0.021(3)
F6 0.039(3) 0.060(4) 0.064(4) 0.037(3) 0.027(3) 0.021(3)
F7 0.033(3) 0.078(5) 0.099(6) 0.046(4) 0.006(3) -0.007(3)
F8 0.073(5) 0.038(4) 0.086(5) 0.003(4) -0.022(4) -0.024(3)
F9 0.085(5) 0.032(3) 0.059(4) 0.002(3) 0.003(4) 0.014(3)
F10 0.042(3) 0.033(3) 0.039(3) 0.011(3) 0.008(3) 0.014(3)
F11 0.024(3) 0.031(3) 0.045(3) 0.014(2) 0.012(2) 0.008(2)
F12 0.028(3) 0.045(3) 0.043(3) 0.002(3) -0.002(2) -0.003(3)
F13 0.061(4) 0.034(3) 0.038(3) -0.013(3) 0.004(3) -0.001(3)
F14 0.056(4) 0.033(3) 0.048(4) 0.005(3) 0.023(3) 0.023(3)
F15 0.031(3) 0.031(3) 0.037(3) 0.009(2) 0.002(2) 0.013(2)
F16 0.026(3) 0.049(3) 0.055(4) 0.032(3) 0.010(3) 0.013(3)
F17 0.040(3) 0.070(4) 0.060(4) 0.038(4) 0.021(3) 0.004(3)
F18 0.064(4) 0.052(4) 0.034(3) 0.028(3) 0.006(3) 0.013(3)
F19 0.037(3) 0.053(4) 0.037(3) 0.018(3) -0.001(2) 0.024(3)
F20 0.026(3) 0.036(3) 0.037(3) 0.012(2) 0.008(2) 0.010(2)
C1 0.032(5) 0.031(5) 0.032(5) 0.019(4) 0.008(4) 0.012(4)
C2 0.034(5) 0.037(6) 0.025(5) 0.005(4) 0.007(4) 0.012(4)
C3 0.043(6) 0.051(6) 0.028(5) 0.020(5) 0.015(5) 0.010(5)
C4 0.037(5) 0.035(5) 0.030(5) 0.021(4) -0.001(4) 0.004(4)
C5 0.029(5) 0.024(5) 0.038(5) 0.018(4) -0.005(4) 0.003(4)
C6 0.032(5) 0.018(4) 0.028(5) 0.010(4) 0.006(4) 0.004(4)
C7 0.028(5) 0.035(5) 0.038(5) 0.025(4) 0.011(4) 0.013(4)
C8 0.033(5) 0.040(6) 0.050(6) 0.031(5) 0.018(5) 0.011(5)
C9 0.025(5) 0.054(7) 0.058(7) 0.029(6) -0.001(5) -0.008(5)
C10 0.052(7) 0.028(6) 0.070(8) 0.017(6) -0.015(6) -0.009(5)
C11 0.058(7) 0.019(5) 0.049(7) 0.012(5) 0.005(5) 0.005(5)
C12 0.042(6) 0.034(5) 0.035(5) 0.023(5) 0.009(4) 0.009(5)
C13 0.024(4) 0.025(5) 0.018(4) 0.013(4) 0.007(3) 0.012(4)
C14 0.025(4) 0.023(5) 0.029(5) 0.012(4) 0.010(4) 0.007(4)
C15 0.020(4) 0.030(5) 0.029(5) 0.010(4) 0.000(4) -0.003(4)
C16 0.042(5) 0.019(5) 0.026(5) 0.004(4) 0.013(4) 0.005(4)
C17 0.039(5) 0.024(5) 0.028(5) 0.006(4) 0.016(4) 0.008(4)
C18 0.024(5) 0.028(5) 0.039(5) 0.019(4) 0.008(4) 0.004(4)
C19 0.022(4) 0.014(4) 0.021(4) -0.001(3) 0.004(3) -0.002(3)
C20 0.015(4) 0.034(5) 0.028(5) 0.013(4) -0.004(4) 0.002(4)
C21 0.027(5) 0.026(5) 0.029(5) 0.005(4) 0.011(4) -0.002(4)
C22 0.043(6) 0.022(5) 0.023(5) 0.012(4) 0.004(4) 0.002(4)
C23 0.025(5) 0.031(5) 0.027(5) 0.003(4) -0.005(4) 0.011(4)
C24 0.022(4) 0.021(4) 0.018(4) -0.003(4) 0.002(3) 0.005(4)
C25 0.030(5) 0.020(4) 0.027(5) 0.010(4) 0.008(4) 0.005(4)
C26 0.027(5) 0.030(5) 0.030(5) 0.014(4) 0.011(4) 0.008(4)
C27 0.055(6) 0.027(5) 0.037(6) 0.010(4) 0.023(5) 0.015(5)
C28 0.058(7) 0.039(6) 0.022(5) 0.004(4) 0.002(5) 0.002(5)
C29 0.040(6) 0.049(6) 0.017(5) 0.004(4) -0.004(4) 0.006(5)
C30 0.026(5) 0.030(5) 0.020(5) 0.006(4) -0.001(4) -0.001(4)
C31 0.024(4) 0.025(5) 0.020(4) 0.012(4) 0.009(3) 0.010(4)
C32 0.030(5) 0.038(5) 0.026(5) 0.016(4) 0.006(4) 0.009(4)
C33 0.021(5) 0.060(7) 0.037(6) 0.023(5) 0.009(4) 0.021(5)
C34 0.036(6) 0.045(6) 0.053(7) 0.026(5) 0.021(5) 0.023(5)
C35 0.052(6) 0.032(5) 0.048(6) 0.018(5) 0.027(5) 0.022(5)
C36 0.029(5) 0.033(5) 0.030(5) 0.015(4) 0.016(4) 0.015(4)
C37 0.028(4) 0.030(5) 0.015(4) 0.011(4) 0.007(3) 0.018(4)
C38 0.036(5) 0.038(5) 0.027(5) 0.014(4) 0.016(4) 0.018(4)
C39 0.039(6) 0.059(7) 0.049(6) 0.035(6) 0.032(5) 0.024(5)
C40 0.035(5) 0.064(7) 0.032(5) 0.022(5) 0.020(4) 0.028(5)
C41 0.035(5) 0.042(6) 0.027(5) 0.001(4) 0.002(4) 0.025(5)
C42 0.026(5) 0.030(5) 0.022(5) 0.002(4) 0.003(4) 0.014(4)
C43 0.028(5) 0.022(4) 0.020(4) 0.012(4) 0.010(4) 0.006(4)
C44 0.027(4) 0.022(4) 0.022(4) 0.010(4) 0.003(4) 0.011(4)
C45 0.045(6) 0.037(6) 0.022(5) 0.008(4) 0.005(4) 0.012(5)
C46 0.033(5) 0.034(5) 0.028(5) 0.016(4) -0.006(4) 0.005(4)
C47 0.020(4) 0.035(5) 0.035(5) 0.015(4) 0.007(4) 0.013(4)
C48 0.027(5) 0.026(5) 0.022(5) 0.014(4) 0.007(4) 0.007(4)
C49 0.037(5) 0.030(5) 0.019(4) 0.012(4) 0.009(4) 0.018(4)
C50 0.057(6) 0.042(6) 0.021(5) 0.012(4) 0.017(5) 0.024(5)
C51 0.070(8) 0.080(9) 0.054(8) 0.041(7) 0.044(7) 0.049(7)
C52 0.110(11) 0.072(9) 0.035(7) 0.035(7) 0.043(7) 0.061(9)
C53 0.112(11) 0.043(7) 0.025(6) 0.012(5) 0.013(6) 0.043(7)
C54 0.070(7) 0.029(5) 0.026(5) 0.013(4) 0.012(5) 0.022(5)
C55 0.023(4) 0.019(4) 0.034(5) 0.012(4) -0.003(4) 0.001(4)
C56 0.026(5) 0.044(6) 0.032(5) 0.014(5) 0.007(4) 0.010(4)
C57 0.019(5) 0.070(8) 0.061(7) 0.025(6) 0.013(5) 0.011(5)
C58 0.022(5) 0.065(8) 0.078(9) 0.035(7) -0.004(5) 0.018(5)
C59 0.033(6) 0.035(6) 0.061(7) 0.020(5) -0.015(5) 0.005(5)
C60 0.033(5) 0.024(5) 0.032(5) 0.006(4) -0.003(4) 0.005(4)
C61 0.025(4) 0.023(4) 0.015(4) 0.010(4) 0.004(3) 0.009(4)
C62 0.025(4) 0.025(5) 0.023(5) 0.005(4) 0.011(4) 0.004(4)
C63 0.031(5) 0.037(5) 0.020(5) 0.000(4) -0.001(4) 0.010(4)
C64 0.022(5) 0.054(7) 0.036(6) 0.006(5) 0.000(4) 0.008(5)
C65 0.027(5) 0.052(7) 0.045(6) 0.004(5) 0.011(5) 0.016(5)
C66 0.026(5) 0.023(5) 0.032(5) 0.003(4) 0.009(4) 0.004(4)
C67 0.022(4) 0.030(5) 0.021(4) 0.008(4) 0.008(4) 0.001(4)
C68 0.024(5) 0.025(5) 0.046(6) 0.010(4) 0.011(4) 0.008(4)
C69 0.038(6) 0.043(6) 0.066(8) 0.018(6) 0.031(6) 0.015(5)
C70 0.033(5) 0.055(7) 0.039(6) 0.009(5) 0.019(5) 0.008(5)
C71 0.044(6) 0.057(7) 0.035(6) 0.023(5) 0.018(5) 0.019(5)
C72 0.033(5) 0.044(6) 0.031(5) 0.021(5) 0.012(4) 0.017(4)
N1 0.022(4) 0.027(4) 0.044(5) 0.014(4) 0.008(3) 0.007(3)
C73 0.020(4) 0.022(5) 0.046(6) 0.001(4) 0.006(4) 0.005(4)
C74 0.029(5) 0.038(6) 0.052(7) 0.003(5) 0.001(5) 0.007(5)
C75 0.041(6) 0.055(8) 0.057(8) -0.018(6) 0.000(6) 0.015(6)
C76 0.089(11) 0.140(14) 0.030(7) -0.021(8) 0.000(7) 0.050(10)
C77 0.033(5) 0.019(4) 0.034(5) 0.010(4) 0.011(4) 0.009(4)
C78 0.029(5) 0.035(5) 0.037(6) 0.010(4) 0.007(4) 0.010(4)
C79 0.026(5) 0.058(7) 0.096(10) 0.043(7) 0.016(6) 0.010(5)
C80 0.033(6) 0.045(7) 0.078(9) 0.007(6) 0.010(6) 0.003(5)
C81 0.017(4) 0.038(5) 0.037(5) 0.009(4) 0.008(4) 0.012(4)
C82 0.036(5) 0.026(5) 0.034(5) 0.005(4) 0.008(4) 0.006(4)
C83 0.035(5) 0.041(6) 0.038(6) 0.021(5) 0.014(4) 0.015(5)
C84 0.054(7) 0.044(6) 0.050(7) 0.016(5) 0.021(5) 0.026(5)
C85 0.030(5) 0.041(6) 0.050(6) 0.027(5) 0.001(5) 0.007(4)
C86 0.033(5) 0.052(7) 0.041(6) 0.028(5) 0.004(5) 0.016(5)
C87 0.031(5) 0.059(7) 0.066(8) 0.044(6) 0.018(5) 0.022(5)
C88 0.055(7) 0.083(9) 0.047(7) 0.036(7) 0.013(6) 0.028(7)
N2 0.023(4) 0.027(4) 0.039(5) 0.013(4) 0.008(3) 0.005(3)
C89 0.029(5) 0.039(6) 0.046(6) 0.015(5) 0.008(4) 0.008(4)
C90 0.054(7) 0.057(8) 0.091(10) 0.050(7) 0.025(7) 0.016(6)
C91 0.031(6) 0.078(9) 0.092(10) 0.039(8) 0.020(6) 0.010(6)
C92' 0.055(11) 0.061(12) 0.075(13) 0.009(10) 0.036(10) 0.003(9)
C92 0.037(18) 0.033(19) 0.038(19) 0.012(15) 0.001(15) -0.021(15)
C93 0.049(6) 0.030(5) 0.037(6) 0.009(4) 0.013(5) 0.019(5)
C94 0.046(6) 0.049(6) 0.029(5) 0.019(5) 0.011(5) 0.018(5)
C95 0.062(8) 0.063(8) 0.054(7) 0.019(6) 0.032(6) 0.037(6)
C96' 0.091(18) 0.059(15) 0.055(15) 0.036(13) 0.049(14) 0.039(14)
C96 0.106(20) 0.056(15) 0.037(13) 0.028(12) 0.030(13) 0.046(15)
C97 0.034(5) 0.024(5) 0.032(5) 0.010(4) 0.009(4) 0.014(4)
C98 0.034(5) 0.035(5) 0.035(5) 0.006(4) 0.006(4) 0.017(4)
C99 0.055(6) 0.033(5) 0.027(5) 0.009(4) 0.008(5) 0.015(5)
C100 0.065(7) 0.040(6) 0.038(6) 0.017(5) 0.018(5) 0.026(5)
C101 0.032(5) 0.036(5) 0.041(6) 0.020(5) 0.014(4) 0.018(4)
C102 0.035(5) 0.041(6) 0.031(5) 0.018(4) 0.013(4) 0.020(4)
C103 0.038(5) 0.041(6) 0.030(5) 0.014(5) 0.013(4) 0.014(5)
C104 0.062(7) 0.044(6) 0.032(6) 0.012(5) 0.008(5) 0.024(5)
Cl1 0.260(7) 0.098(4) 0.174(5) 0.046(4) 0.078(6) 0.078(4)
Cl2 0.260(7) 0.098(4) 0.174(5) 0.046(4) 0.078(6) 0.078(4)
Cl1' 0.260(7) 0.098(4) 0.174(5) 0.046(4) 0.078(6) 0.078(4)
Cl2' 0.260(7) 0.098(4) 0.174(5) 0.046(4) 0.078(6) 0.078(4)
C105 0.260(7) 0.098(4) 0.174(5) 0.046(4) 0.078(6) 0.078(4)

loop_
_atom_site_label
_atom_site_type_symbol
_atom_site_fract_x
_atom_site_fract_y
_atom_site_fract_z
_atom_site_U_iso_or_equiv
_atom_site_thermal_displace_type
_atom_site_occupancy
_atom_site_calc_flag
_atom_site_refinement_flags
_atom_site_disorder_group
Pt1 Pt 1.02347(3) 0.76138(2) 0.287238(14) 0.02265(8) Uani 1 d . .
Pt2 Pt 1.20213(3) 0.89272(2) 0.251594(13) 0.01835(8) Uani 1 d . .
Pt3 Pt 1.31343(3) 1.04058(2) 0.236514(13) 0.01783(7) Uani 1 d . .
Pt4 Pt 1.36676(3) 1.22139(2) 0.246969(13) 0.01873(8) Uani 1 d . .
Br1 Br 1.17188(8) 0.88001(5) 0.34695(3) 0.0269(2) Uani 1 d . .
Br2 Br 1.42190(7) 0.97546(4) 0.29690(3) 0.0239(2) Uani 1 d . .
P1 P 1.0067(2) 0.82096(11) 0.22349(9) 0.0204(5) Uani 1 d . .
P2 P 1.2310(2) 0.92547(11) 0.17651(9) 0.0187(4) Uani 1 d . .
P3 P 1.2626(2) 1.11067(11) 0.18657(8) 0.0196(4) Uani 1 d . .
P4 P 1.3799(2) 1.15155(11) 0.30319(8) 0.0187(4) Uani 1 d . .
F1 F 0.8934(6) 0.7617(3) 0.3916(2) 0.056(2) Uani 1 d . .
F2 F 0.9149(6) 0.6996(4) 0.4696(2) 0.060(2) Uani 1 d . .
F3 F 1.0761(6) 0.6165(3) 0.4728(2) 0.052(2) Uani 1 d . .
F4 F 1.2201(5) 0.5990(3) 0.3957(3) 0.0479(15) Uani 1 d . .
F5 F 1.2023(5) 0.6615(3) 0.3176(2) 0.0387(13) Uani 1 d . .
F6 F 0.7239(5) 0.6999(3) 0.2582(3) 0.0476(15) Uani 1 d . .
F7 F 0.5711(5) 0.5850(4) 0.1783(3) 0.071(2) Uani 1 d . .
F8 F 0.6665(7) 0.4922(3) 0.1089(3) 0.080(2) Uani 1 d . .
F9 F 0.9214(7) 0.5159(3) 0.1227(3) 0.063(2) Uani 1 d . .
F10 F 1.0764(5) 0.6285(3) 0.2029(2) 0.0378(13) Uani 1 d . .
F11 F 1.6628(4) 1.2990(3) 0.3132(2) 0.0319(12) Uani 1 d . .
F12 F 1.7695(5) 1.4173(3) 0.3988(2) 0.0444(14) Uani 1 d . .
F13 F 1.6292(6) 1.5050(3) 0.4394(2) 0.052(2) Uani 1 d . .
F14 F 1.3761(5) 1.4704(3) 0.3932(2) 0.0446(14) Uani 1 d . .
F15 F 1.2642(4) 1.3485(3) 0.3111(2) 0.0334(12) Uani 1 d . .
F16 F 1.5726(5) 1.2842(3) 0.1871(2) 0.0396(13) Uani 1 d . .
F17 F 1.5632(5) 1.3493(3) 0.1104(3) 0.053(2) Uani 1 d . .
F18 F 1.3441(6) 1.3766(3) 0.0682(2) 0.0479(15) Uani 1 d . .
F19 F 1.1329(5) 1.3346(3) 0.1034(2) 0.0413(14) Uani 1 d . .
F20 F 1.1412(4) 1.2726(3) 0.1826(2) 0.0326(12) Uani 1 d . .
C1 C 1.0454(8) 0.7145(5) 0.3493(4) 0.029(2) Uani 1 d . .
C2 C 0.9782(8) 0.7220(5) 0.3909(4) 0.033(2) Uani 1 d . .
C3 C 0.9861(9) 0.6897(5) 0.4311(4) 0.038(2) Uani 1 d . .
C4 C 1.0662(9) 0.6475(5) 0.4330(4) 0.034(2) Uani 1 d . .
C5 C 1.1381(8) 0.6397(5) 0.3942(4) 0.031(2) Uani 1 d . .
C6 C 1.1265(8) 0.6725(4) 0.3538(4) 0.026(2) Uani 1 d . .
C7 C 0.9092(8) 0.6718(5) 0.2339(4) 0.029(2) Uani 1 d . .
C8 C 0.7782(9) 0.6546(5) 0.2248(4) 0.036(2) Uani 1 d . .
C9 C 0.6964(9) 0.5965(6) 0.1836(5) 0.048(3) Uani 1 d . .
C10 C 0.7444(11) 0.5500(6) 0.1498(5) 0.056(3) Uani 1 d . .
C11 C 0.8723(10) 0.5612(5) 0.1562(4) 0.043(3) Uani 1 d . .
C12 C 0.9502(9) 0.6206(5) 0.1981(4) 0.034(2) Uani 1 d . .
C13 C 1.4568(7) 1.3164(4) 0.3088(3) 0.020(2) Uani 1 d . .
C14 C 1.5863(8) 1.3380(4) 0.3327(4) 0.024(2) Uani 1 d . .
C15 C 1.6443(8) 1.3993(5) 0.3762(4) 0.028(2) Uani 1 d . .
C16 C 1.5731(9) 1.4445(4) 0.3973(4) 0.029(2) Uani 1 d . .
C17 C 1.4451(9) 1.4261(5) 0.3735(4) 0.030(2) Uani 1 d . .
C18 C 1.3933(8) 1.3638(5) 0.3308(4) 0.029(2) Uani 1 d . .
C19 C 1.3565(7) 1.2732(4) 0.1885(3) 0.021(2) Uani 1 d . .
C20 C 1.4602(7) 1.2956(5) 0.1674(4) 0.027(2) Uani 1 d . .
C21 C 1.4567(8) 1.3284(4) 0.1278(4) 0.029(2) Uani 1 d . .
C22 C 1.3468(9) 1.3420(4) 0.1055(4) 0.030(2) Uani 1 d . .
C23 C 1.2415(8) 1.3209(5) 0.1247(4) 0.030(2) Uani 1 d . .
C24 C 1.2481(7) 1.2878(4) 0.1642(3) 0.023(2) Uani 1 d . .
C25 C 0.9572(8) 0.7649(4) 0.1503(4) 0.025(2) Uani 1 d . .
C26 C 1.0340(8) 0.7217(4) 0.1322(4) 0.028(2) Uani 1 d . .
H26 H 1.1094(8) 0.7246(4) 0.1576(4) 0.033 Uiso 1 calc R .
C27 C 1.0035(10) 0.6753(5) 0.0787(4) 0.038(2) Uani 1 d . .
H27 H 1.0589(10) 0.6475(5) 0.0668(4) 0.045 Uiso 1 calc R .
C28 C 0.8913(10) 0.6687(5) 0.0417(4) 0.043(3) Uani 1 d . .
H28 H 0.8683(10) 0.6353(5) 0.0050(4) 0.052 Uiso 1 calc R .
C29 C 0.8131(9) 0.7111(5) 0.0586(4) 0.039(2) Uani 1 d . .
H29 H 0.7369(9) 0.7070(5) 0.0332(4) 0.047 Uiso 1 calc R .
C30 C 0.8454(8) 0.7592(5) 0.1122(3) 0.028(2) Uani 1 d . .
H30 H 0.7919(8) 0.7885(5) 0.1234(3) 0.034 Uiso 1 calc R .
C31 C 0.8956(7) 0.8750(4) 0.2368(3) 0.021(2) Uani 1 d . .
C32 C 0.7634(8) 0.8434(5) 0.2242(4) 0.030(2) Uani 1 d . .
H32 H 0.7306(8) 0.7940(5) 0.2073(4) 0.036 Uiso 1 calc R .
C33 C 0.6833(8) 0.8866(5) 0.2374(4) 0.036(2) Uani 1 d . .
H33 H 0.5952(8) 0.8661(5) 0.2304(4) 0.043 Uiso 1 calc R .
C34 C 0.7286(9) 0.9579(5) 0.2603(4) 0.039(2) Uani 1 d . .
H34 H 0.6716(9) 0.9864(5) 0.2671(4) 0.047 Uiso 1 calc R .
C35 C 0.8565(9) 0.9887(5) 0.2736(4) 0.040(2) Uani 1 d . .
H35 H 0.8889(9) 1.0378(5) 0.2921(4) 0.048 Uiso 1 calc R .
C36 C 0.9381(8) 0.9462(5) 0.2594(4) 0.028(2) Uani 1 d . .
H36 H 1.0256(8) 0.9677(5) 0.2657(4) 0.033 Uiso 1 calc R .
C37 C 1.3530(8) 0.8933(4) 0.1445(3) 0.022(2) Uani 1 d . .
C38 C 1.4507(8) 0.9415(5) 0.1380(4) 0.030(2) Uani 1 d . .
H38 H 1.4544(8) 0.9901(5) 0.1511(4) 0.036 Uiso 1 calc R .
C39 C 1.5430(9) 0.9201(6) 0.1126(4) 0.041(3) Uani 1 d . .
H39 H 1.6100(9) 0.9538(6) 0.1087(4) 0.049 Uiso 1 calc R .
C40 C 1.5375(9) 0.8488(6) 0.0927(4) 0.039(2) Uani 1 d . .
H40 H 1.5991(9) 0.8337(6) 0.0741(4) 0.046 Uiso 1 calc R .
C41 C 1.4427(8) 0.8008(5) 0.1002(4) 0.036(2) Uani 1 d . .
H41 H 1.4401(8) 0.7523(5) 0.0877(4) 0.043 Uiso 1 calc R .
C42 C 1.3508(8) 0.8226(5) 0.1259(3) 0.027(2) Uani 1 d . .
H42 H 1.2854(8) 0.7889(5) 0.1308(3) 0.032 Uiso 1 calc R .
C43 C 1.0958(8) 0.9013(4) 0.1172(3) 0.022(2) Uani 1 d . .
C44 C 1.0885(8) 0.8562(4) 0.0641(3) 0.023(2) Uani 1 d . .
H44 H 1.1551(8) 0.8347(4) 0.0576(3) 0.027 Uiso 1 calc R .
C45 C 0.9844(9) 0.8425(5) 0.0203(4) 0.035(2) Uani 1 d . .
H45 H 0.9798(9) 0.8115(5) -0.0159(4) 0.042 Uiso 1 calc R .
C46 C 0.8872(8) 0.8739(5) 0.0294(4) 0.033(2) Uani 1 d . .
H46 H 0.8166(8) 0.8648(5) -0.0008(4) 0.039 Uiso 1 calc R .
C47 C 0.8922(8) 0.9181(5) 0.0817(4) 0.028(2) Uani 1 d . .
H47 H 0.8249(8) 0.9392(5) 0.0878(4) 0.034 Uiso 1 calc R .
C48 C 0.9962(7) 0.9319(4) 0.1260(3) 0.024(2) Uani 1 d . .
H48 H 0.9995(7) 0.9624(4) 0.1623(3) 0.028 Uiso 1 calc R .
C49 C 1.3087(8) 1.0858(5) 0.1204(3) 0.026(2) Uani 1 d . .
C50 C 1.4286(10) 1.1185(5) 0.1188(4) 0.037(2) Uani 1 d . .
H50 H 1.4823(10) 1.1534(5) 0.1518(4) 0.044 Uiso 1 calc R .
C51 C 1.4728(12) 1.1016(7) 0.0702(5) 0.056(3) Uani 1 d . .
H51 H 1.5554(12) 1.1251(7) 0.0700(5) 0.067 Uiso 1 calc R .
C52 C 1.3959(14) 1.0503(7) 0.0222(5) 0.060(4) Uani 1 d . .
H52 H 1.4246(14) 1.0394(7) -0.0116(5) 0.072 Uiso 1 calc R .
C53 C 1.2787(13) 1.0151(6) 0.0231(4) 0.057(3) Uani 1 d . .
H53 H 1.2284(13) 0.9782(6) -0.0096(4) 0.068 Uiso 1 calc R .
C54 C 1.2308(11) 1.0323(5) 0.0715(4) 0.040(2) Uani 1 d . .
H54 H 1.1480(11) 1.0085(5) 0.0713(4) 0.047 Uiso 1 calc R .
C55 C 1.0938(8) 1.1068(4) 0.1680(4) 0.027(2) Uani 1 d . .
C56 C 1.0243(8) 1.1035(5) 0.2090(4) 0.033(2) Uani 1 d . .
H56 H 1.0604(8) 1.0967(5) 0.2429(4) 0.040 Uiso 1 calc R .
C57 C 0.9009(9) 1.1105(6) 0.1986(5) 0.049(3) Uani 1 d . .
H57 H 0.8532(9) 1.1082(6) 0.2260(5) 0.059 Uiso 1 calc R .
C58 C 0.8475(9) 1.1205(6) 0.1512(5) 0.054(3) Uani 1 d . .
H58 H 0.7630(9) 1.1244(6) 0.1451(5) 0.065 Uiso 1 calc R .
C59 C 0.9167(9) 1.1251(5) 0.1111(5) 0.046(3) Uani 1 d . .
H59 H 0.8800(9) 1.1326(5) 0.0776(5) 0.055 Uiso 1 calc R .
C60 C 1.0394(8) 1.1186(4) 0.1203(4) 0.032(2) Uani 1 d . .
H60 H 1.0867(8) 1.1224(4) 0.0930(4) 0.039 Uiso 1 calc R .
C61 C 1.5385(7) 1.1752(4) 0.3488(3) 0.020(2) Uani 1 d . .
C62 C 1.5725(8) 1.2265(4) 0.4002(3) 0.025(2) Uani 1 d . .
H62 H 1.5096(8) 1.2459(4) 0.4150(3) 0.030 Uiso 1 calc R .
C63 C 1.6971(8) 1.2509(5) 0.4314(4) 0.032(2) Uani 1 d . .
H63 H 1.7195(8) 1.2867(5) 0.4670(4) 0.039 Uiso 1 calc R .
C64 C 1.7865(9) 1.2225(5) 0.4101(4) 0.040(2) Uani 1 d . .
H64 H 1.8722(9) 1.2394(5) 0.4308(4) 0.048 Uiso 1 calc R .
C65 C 1.7543(9) 1.1693(5) 0.3588(4) 0.042(3) Uani 1 d . .
H65 H 1.8172(9) 1.1489(5) 0.3451(4) 0.051 Uiso 1 calc R .
C66 C 1.6322(8) 1.1462(4) 0.3278(4) 0.029(2) Uani 1 d . .
H66 H 1.6105(8) 1.1106(4) 0.2922(4) 0.034 Uiso 1 calc R .
C67 C 1.2756(8) 1.1549(4) 0.3516(3) 0.025(2) Uani 1 d . .
C68 C 1.2005(8) 1.2017(5) 0.3575(4) 0.031(2) Uani 1 d . .
H68 H 1.2062(8) 1.2344(5) 0.3375(4) 0.037 Uiso 1 calc R .
C69 C 1.1174(9) 1.2011(5) 0.3924(5) 0.046(3) Uani 1 d . .
H69 H 1.0655(9) 1.2329(5) 0.3958(5) 0.055 Uiso 1 calc R .
C70 C 1.1098(9) 1.1548(6) 0.4219(4) 0.043(3) Uani 1 d . .
H70 H 1.0526(9) 1.1547(6) 0.4458(4) 0.052 Uiso 1 calc R .
C71 C 1.1849(9) 1.1080(6) 0.4173(4) 0.042(2) Uani 1 d . .
H71 H 1.1800(9) 1.0763(6) 0.4383(4) 0.050 Uiso 1 calc R .
C72 C 1.2670(8) 1.1078(5) 0.3821(4) 0.032(2) Uani 1 d . .
H72 H 1.3179(8) 1.0755(5) 0.3786(4) 0.039 Uiso 1 calc R .
N1 N 0.9244(6) 0.4079(4) 0.2516(3) 0.030(2) Uani 1 d . .
C73 C 0.8920(8) 0.3450(4) 0.1982(4) 0.032(2) Uani 1 d . .
H73A H 0.8166(8) 0.3105(4) 0.1989(4) 0.039 Uiso 1 calc R .
H73B H 0.9629(8) 0.3226(4) 0.1986(4) 0.039 Uiso 1 calc R .
C74 C 0.8656(9) 0.3611(5) 0.1430(4) 0.044(3) Uani 1 d . .
H74A H 0.9435(9) 0.3904(5) 0.1389(4) 0.052 Uiso 1 calc R .
H74B H 0.8000(9) 0.3873(5) 0.1430(4) 0.052 Uiso 1 calc R .
C75 C 0.8198(10) 0.2911(6) 0.0936(5) 0.060(3) Uani 1 d . .
H75A H 0.8827(10) 0.2634(6) 0.0959(5) 0.072 Uiso 1 calc R .
H75B H 0.7390(10) 0.2635(6) 0.0967(5) 0.072 Uiso 1 calc R .
C76 C 0.8015(14) 0.3032(8) 0.0380(5) 0.095(6) Uani 1 d . .
H76A H 0.7728(14) 0.2578(8) 0.0077(5) 0.143 Uiso 1 calc R .
H76B H 0.8818(14) 0.3298(8) 0.0346(5) 0.143 Uiso 1 calc R .
H76C H 0.7380(14) 0.3297(8) 0.0353(5) 0.143 Uiso 1 calc R .
C77 C 1.0265(8) 0.4662(4) 0.2494(4) 0.028(2) Uani 1 d . .
H77A H 1.0470(8) 0.5052(4) 0.2854(4) 0.033 Uiso 1 calc R .
H77B H 0.9927(8) 0.4837(4) 0.2191(4) 0.033 Uiso 1 calc R .
C78 C 1.1473(8) 0.4478(5) 0.2395(4) 0.034(2) Uani 1 d . .
H78A H 1.1807(8) 0.4284(5) 0.2686(4) 0.041 Uiso 1 calc R .
H78B H 1.1295(8) 0.4111(5) 0.2023(4) 0.041 Uiso 1 calc R .
C79 C 1.2449(9) 0.5108(6) 0.2413(6) 0.056(3) Uani 1 d . .
H79A H 1.2091(9) 0.5309(6) 0.2131(6) 0.067 Uiso 1 calc R .
H79B H 1.2629(9) 0.5467(6) 0.2789(6) 0.067 Uiso 1 calc R .
C80 C 1.3648(9) 0.4971(6) 0.2303(5) 0.057(3) Uani 1 d . .
H80A H 1.4228(9) 0.5410(6) 0.2323(5) 0.085 Uiso 1 calc R .
H80B H 1.3487(9) 0.4628(6) 0.1927(5) 0.085 Uiso 1 calc R .
H80C H 1.4027(9) 0.4785(6) 0.2586(5) 0.085 Uiso 1 calc R .
C81 C 0.8032(8) 0.4319(5) 0.2562(4) 0.031(2) Uani 1 d . .
H81A H 0.7630(8) 0.4316(5) 0.2184(4) 0.037 Uiso 1 calc R .
H81B H 0.7449(8) 0.3957(5) 0.2654(4) 0.037 Uiso 1 calc R .
C82 C 0.8110(8) 0.5032(5) 0.2982(4) 0.033(2) Uani 1 d . .
H82A H 0.8454(8) 0.5043(5) 0.3370(4) 0.040 Uiso 1 calc R .
H82B H 0.8680(8) 0.5410(5) 0.2902(4) 0.040 Uiso 1 calc R .
C83 C 0.6809(8) 0.5147(5) 0.2931(4) 0.035(2) Uani 1 d . .
H83A H 0.6235(8) 0.4749(5) 0.2987(4) 0.042 Uiso 1 calc R .
H83B H 0.6490(8) 0.5153(5) 0.2546(4) 0.042 Uiso 1 calc R .
C84 C 0.6788(10) 0.5826(5) 0.3355(4) 0.046(3) Uani 1 d . .
H84A H 0.5922(10) 0.5878(5) 0.3305(4) 0.070 Uiso 1 calc R .
H84B H 0.7341(10) 0.6222(5) 0.3296(4) 0.070 Uiso 1 calc R .
H84C H 0.7086(10) 0.5818(5) 0.3737(4) 0.070 Uiso 1 calc R .
C85 C 0.9641(9) 0.3797(5) 0.2991(4) 0.039(2) Uani 1 d . .
H85A H 0.8874(9) 0.3493(5) 0.3032(4) 0.047 Uiso 1 calc R .
H85B H 1.0202(9) 0.3494(5) 0.2874(4) 0.047 Uiso 1 calc R .
C86 C 1.0309(9) 0.4322(5) 0.3565(4) 0.039(2) Uani 1 d . .
H86A H 0.9776(9) 0.4640(5) 0.3690(4) 0.047 Uiso 1 calc R .
H86B H 1.1115(9) 0.4610(5) 0.3543(4) 0.047 Uiso 1 calc R .
C87 C 1.0577(9) 0.3941(6) 0.3995(5) 0.044(3) Uani 1 d . .
H87A H 0.9769(9) 0.3646(6) 0.4010(5) 0.053 Uiso 1 calc R .
H87B H 1.1116(9) 0.3627(6) 0.3870(5) 0.053 Uiso 1 calc R .
C88 C 1.1225(11) 0.4446(6) 0.4575(5) 0.057(3) Uani 1 d . .
H88A H 1.1377(11) 0.4183(6) 0.4835(5) 0.085 Uiso 1 calc R .
H88B H 1.0688(11) 0.4753(6) 0.4704(5) 0.085 Uiso 1 calc R .
H88C H 1.2034(11) 0.4732(6) 0.4564(5) 0.085 Uiso 1 calc R .
N2 N 0.5292(6) 0.8046(4) 0.4013(3) 0.029(2) Uani 1 d . .
C89 C 0.6684(8) 0.8274(5) 0.4012(4) 0.038(2) Uani 1 d . .
H89A H 0.7200(8) 0.8297(5) 0.4376(4) 0.045 Uiso 1 calc R .
H89B H 0.6869(8) 0.7909(5) 0.3712(4) 0.045 Uiso 1 calc R .
C90 C 0.7094(10) 0.8975(6) 0.3922(6) 0.061(3) Uani 1 d . .
H90A H 0.6554(10) 0.8967(6) 0.3568(6) 0.073 Uiso 1 calc R .
H90B H 0.6972(10) 0.9349(6) 0.4235(6) 0.073 Uiso 1 calc R .
C91 C 0.8462(10) 0.9143(7) 0.3891(5) 0.065(4) Uani 1 d D .
C92' C 0.9362(14) 0.9288(9) 0.4451(6) 0.066(5) Uani 0.70 d PD 1
H92A H 1.0235(14) 0.9394(9) 0.4410(6) 0.099 Uiso 0.70 calc PR 1
H92B H 0.9195(14) 0.8874(9) 0.4573(6) 0.099 Uiso 0.70 calc PR 1
H92C H 0.9238(14) 0.9691(9) 0.4732(6) 0.099 Uiso 0.70 calc PR 1
C92 C 0.8909(30) 0.9947(8) 0.4052(13) 0.041(8) Uani 0.30 d PD 2
H92D H 0.9797(30) 1.0083(8) 0.4037(13) 0.062 Uiso 0.30 calc PR 2
H92E H 0.8824(30) 1.0165(8) 0.4434(13) 0.062 Uiso 0.30 calc PR 2
H92F H 0.8392(30) 1.0106(8) 0.3787(13) 0.062 Uiso 0.30 calc PR 2
C93 C 0.4996(9) 0.8592(5) 0.4476(4) 0.037(2) Uani 1 d . .
H93A H 0.5665(9) 0.8711(5) 0.4822(4) 0.045 Uiso 1 calc R .
H93B H 0.5053(9) 0.9023(5) 0.4368(4) 0.045 Uiso 1 calc R .
C94 C 0.3742(9) 0.8407(5) 0.4616(4) 0.039(2) Uani 1 d . .
H94A H 0.3072(9) 0.8208(5) 0.4263(4) 0.047 Uiso 1 calc R .
H94B H 0.3738(9) 0.8038(5) 0.4797(4) 0.047 Uiso 1 calc R .
C95 C 0.3437(10) 0.9019(6) 0.5000(5) 0.055(3) Uani 1 d D .
C96' C 0.2142(15) 0.8940(12) 0.5124(9) 0.058(7) Uani 0.50 d PD 1
H96A H 0.2101(15) 0.9386(12) 0.5381(9) 0.086 Uiso 0.50 calc PR 1
H96B H 0.1986(15) 0.8573(12) 0.5299(9) 0.086 Uiso 0.50 calc PR 1
H96C H 0.1499(15) 0.8809(12) 0.4772(9) 0.086 Uiso 0.50 calc PR 1
C96 C 0.4395(19) 0.9391(10) 0.5549(6) 0.058(7) Uani 0.50 d PD 2
H96D H 0.4118(19) 0.9780(10) 0.5773(6) 0.087 Uiso 0.50 calc PR 2
H96E H 0.5213(19) 0.9575(10) 0.5476(6) 0.087 Uiso 0.50 calc PR 2
H96F H 0.4481(19) 0.9061(10) 0.5757(6) 0.087 Uiso 0.50 calc PR 2
C97 C 0.5040(8) 0.7339(4) 0.4105(4) 0.029(2) Uani 1 d . .
H97A H 0.4129(8) 0.7189(4) 0.4093(4) 0.035 Uiso 1 calc R .
H97B H 0.5206(8) 0.6997(4) 0.3783(4) 0.035 Uiso 1 calc R .
C98 C 0.5779(9) 0.7290(5) 0.4641(4) 0.035(2) Uani 1 d . .
H98A H 0.5706(9) 0.7663(5) 0.4969(4) 0.042 Uiso 1 calc R .
H98B H 0.6684(9) 0.7361(5) 0.4635(4) 0.042 Uiso 1 calc R .
C99 C 0.5277(10) 0.6576(5) 0.4697(4) 0.038(2) Uani 1 d . .
H99A H 0.4411(10) 0.6536(5) 0.4757(4) 0.046 Uiso 1 calc R .
H99B H 0.5226(10) 0.6206(5) 0.4341(4) 0.046 Uiso 1 calc R .
C100 C 0.6098(10) 0.6455(5) 0.5179(4) 0.044(3) Uani 1 d . .
H10A H 0.5736(10) 0.5989(5) 0.5198(4) 0.066 Uiso 1 calc R .
H10B H 0.6138(10) 0.6815(5) 0.5533(4) 0.066 Uiso 1 calc R .
H10C H 0.6952(10) 0.6484(5) 0.5118(4) 0.066 Uiso 1 calc R .
C101 C 0.4438(8) 0.7977(5) 0.3453(4) 0.033(2) Uani 1 d . .
H10D H 0.3548(8) 0.7813(5) 0.3469(4) 0.039 Uiso 1 calc R .
H10E H 0.4551(8) 0.8450(5) 0.3414(4) 0.039 Uiso 1 calc R .
C102 C 0.4650(8) 0.7493(5) 0.2936(4) 0.032(2) Uani 1 d . .
H10F H 0.4575(8) 0.7021(5) 0.2974(4) 0.039 Uiso 1 calc R .
H10G H 0.5513(8) 0.7670(5) 0.2895(4) 0.039 Uiso 1 calc R .
C103 C 0.3682(9) 0.7443(5) 0.2416(4) 0.035(2) Uani 1 d . .
H10H H 0.2823(9) 0.7325(5) 0.2481(4) 0.042 Uiso 1 calc R .
H10I H 0.3827(9) 0.7905(5) 0.2356(4) 0.042 Uiso 1 calc R .
C104 C 0.3759(10) 0.6890(5) 0.1891(4) 0.045(3) Uani 1 d . .
H10J H 0.3122(10) 0.6874(5) 0.1567(4) 0.067 Uiso 1 calc R .
H10K H 0.3603(10) 0.6430(5) 0.1946(4) 0.067 Uiso 1 calc R .
H10L H 0.4603(10) 0.7010(5) 0.1820(4) 0.067 Uiso 1 calc R .
Cl1 Cl 0.4579(15) 0.5993(6) 0.0410(12) 0.169(3) Uani 0.65 d PD 1
Cl2 Cl 0.2230(11) 0.5293(5) 0.0621(5) 0.169(3) Uani 0.65 d PD 1
Cl1' Cl 0.4842(27) 0.5904(10) 0.0411(23) 0.169(3) Uani 0.35 d PD 2
Cl2' Cl 0.2321(17) 0.5509(9) 0.0292(9) 0.169(3) Uani 0.35 d PD 2
C105 C 0.3632(12) 0.5195(6) 0.0389(10) 0.169(3) Uani 1 d D .

loop_
_atom_type_symbol
_atom_type_description
_atom_type_scat_dispersion_real
_atom_type_scat_dispersion_imag
_atom_type_scat_source
C C 0.0033 0.0016 'International Tables Vol C Tables 4.2.6.8 and 6.1.1.4'
H H 0.0000 0.0000 'International Tables Vol C Tables 4.2.6.8 and 6.1.1.4'
N N 0.0061 0.0033 'International Tables Vol C Tables 4.2.6.8 and 6.1.1.4'
F F 0.0171 0.0103 'International Tables Vol C Tables 4.2.6.8 and 6.1.1.4'
P P 0.1023 0.0942 'International Tables Vol C Tables 4.2.6.8 and 6.1.1.4'
Cl Cl 0.1484 0.1585 'International Tables Vol C Tables 4.2.6.8 and 6.1.1.4'
Br Br -0.2901 2.4595 'International Tables Vol C Tables 4.2.6.8 and 6.1.1.4'
Pt Pt -1.7033 8.3905 'International Tables Vol C Tables 4.2.6.8 and 6.1.1.4'

loop_
_geom_angle_atom_site_label_1
_geom_angle_atom_site_label_2
_geom_angle_atom_site_label_3
_geom_angle
C7 Pt1 C1 90.0(3)
C7 Pt1 P1 94.1(2)
C1 Pt1 P1 175.8(3)
C7 Pt1 Br1 174.2(2)
C1 Pt1 Br1 95.6(3)
P1 Pt1 Br1 80.35(6)
P1 Pt2 P2 104.31(8)
P1 Pt2 Br2 172.34(6)
P2 Pt2 Br2 83.03(6)
P1 Pt2 Br1 80.48(6)
P2 Pt2 Br1 169.09(6)
Br2 Pt2 Br1 91.92(3)
P1 Pt2 Pt3 131.55(6)
P2 Pt2 Pt3 46.65(6)
Br2 Pt2 Pt3 52.50(2)
Br1 Pt2 Pt3 122.98(3)
P3 Pt3 P4 76.81(7)
P3 Pt3 P2 106.72(7)
P4 Pt3 P2 173.03(7)
P3 Pt3 Br2 167.58(6)
P4 Pt3 Br2 97.42(6)
P2 Pt3 Br2 80.25(6)
P3 Pt3 Pt2 140.93(6)
P4 Pt3 Pt2 129.14(5)
P2 Pt3 Pt2 44.66(5)
Br2 Pt3 Pt2 50.82(2)
C19 Pt4 C13 89.0(3)
C19 Pt4 P3 97.4(2)
C13 Pt4 P3 173.3(2)
C19 Pt4 P4 172.7(2)
C13 Pt4 P4 97.2(2)
P3 Pt4 P4 76.47(7)
Pt1 Br1 Pt2 84.59(3)
Pt2 Br2 Pt3 76.68(3)
C25 P1 C31 108.5(4)
C25 P1 Pt2 116.6(3)
C31 P1 Pt2 107.9(3)
C25 P1 Pt1 114.3(3)
C31 P1 Pt1 110.2(3)
Pt2 P1 Pt1 98.93(8)
C43 P2 C37 103.8(4)
C43 P2 Pt2 118.1(3)
C37 P2 Pt2 114.1(3)
C43 P2 Pt3 121.8(3)
C37 P2 Pt3 110.4(3)
Pt2 P2 Pt3 88.69(7)
C49 P3 C55 105.7(4)
C49 P3 Pt3 109.4(3)
C55 P3 Pt3 115.7(3)
C49 P3 Pt4 115.5(3)
C55 P3 Pt4 108.0(3)
Pt3 P3 Pt4 103.02(8)
C67 P4 C61 104.2(4)
C67 P4 Pt4 116.5(3)
C61 P4 Pt4 111.4(3)
C67 P4 Pt3 107.4(3)
C61 P4 Pt3 116.5(3)
Pt4 P4 Pt3 101.23(8)
C6 C1 C2 112.6(8)
C6 C1 Pt1 124.5(6)
C2 C1 Pt1 122.9(6)
F1 C2 C3 115.9(8)
F1 C2 C1 119.3(8)
C3 C2 C1 124.7(9)
F2 C3 C4 119.6(8)
F2 C3 C2 120.2(9)
C4 C3 C2 120.2(8)
F3 C4 C3 120.6(9)
F3 C4 C5 121.5(8)
C3 C4 C5 117.9(8)
F4 C5 C4 119.1(8)
F4 C5 C6 120.6(8)
C4 C5 C6 120.3(8)
F5 C6 C1 120.3(7)
F5 C6 C5 115.5(8)
C1 C6 C5 124.3(8)
C8 C7 C12 111.8(9)
C8 C7 Pt1 124.3(7)
C12 C7 Pt1 123.8(7)
F6 C8 C9 116.5(9)
F6 C8 C7 118.3(9)
C9 C8 C7 125.2(10)
F7 C9 C10 120.6(10)
F7 C9 C8 120.3(11)
C10 C9 C8 119.0(9)
C9 C10 F8 120.5(11)
C9 C10 C11 120.3(10)
F8 C10 C11 119.2(11)
F9 C11 C10 121.0(10)
F9 C11 C12 120.7(10)
C10 C11 C12 118.3(10)
F10 C12 C11 115.7(9)
F10 C12 C7 119.0(8)
C11 C12 C7 125.3(9)
C18 C13 C14 113.5(8)
C18 C13 Pt4 122.5(6)
C14 C13 Pt4 124.0(6)
F11 C14 C15 115.8(7)
F11 C14 C13 120.6(7)
C15 C14 C13 123.6(8)
F12 C15 C14 121.5(8)
F12 C15 C16 118.8(8)
C14 C15 C16 119.7(8)
F13 C16 C17 121.4(8)
F13 C16 C15 120.1(8)
C17 C16 C15 118.5(8)
F14 C17 C18 122.7(8)
F14 C17 C16 118.7(8)
C18 C17 C16 118.7(8)
C13 C18 C17 126.0(8)
C13 C18 F15 119.3(8)
C17 C18 F15 114.6(8)
C24 C19 C20 112.4(7)
C24 C19 Pt4 125.1(6)
C20 C19 Pt4 122.5(6)
F16 C20 C21 116.7(7)
F16 C20 C19 118.9(7)
C21 C20 C19 124.4(8)
C20 C21 F17 120.3(8)
C20 C21 C22 120.6(8)
F17 C21 C22 119.1(8)
F18 C22 C21 120.9(8)
F18 C22 C23 121.7(8)
C21 C22 C23 117.4(8)
F19 C23 C24 121.6(8)
F19 C23 C22 117.9(8)
C24 C23 C22 120.5(8)
F20 C24 C23 116.0(7)
F20 C24 C19 119.2(7)
C23 C24 C19 124.7(8)
C26 C25 C30 118.3(8)
C26 C25 P1 116.3(6)
C30 C25 P1 125.3(6)
C27 C26 C25 121.5(9)
C26 C27 C28 119.9(9)
C29 C28 C27 119.8(9)
C28 C29 C30 120.3(9)
C29 C30 C25 120.2(9)
C36 C31 C32 118.9(8)
C36 C31 P1 120.5(6)
C32 C31 P1 120.6(6)
C33 C32 C31 118.4(8)
C34 C33 C32 121.5(9)
C33 C34 C35 120.3(9)
C34 C35 C36 118.8(9)
C31 C36 C35 121.9(8)
C38 C37 C42 118.6(7)
C38 C37 P2 118.5(6)
C42 C37 P2 123.0(6)
C37 C38 C39 121.0(9)
C38 C39 C40 119.8(9)
C41 C40 C39 119.7(8)
C40 C41 C42 120.2(9)
C41 C42 C37 120.8(9)
C44 C43 C48 119.0(8)
C44 C43 P2 123.7(6)
C48 C43 P2 117.3(6)
C45 C44 C43 120.3(8)
C46 C45 C44 120.1(8)
C47 C46 C45 120.4(8)
C46 C47 C48 119.8(8)
C47 C48 C43 120.3(8)
C50 C49 C54 118.7(8)
C50 C49 P3 117.9(7)
C54 C49 P3 123.4(7)
C51 C50 C49 121.7(10)
C50 C51 C52 119.5(11)
C53 C52 C51 120.1(10)
C52 C53 C54 121.4(11)
C53 C54 C49 118.5(10)
C60 C55 C56 118.9(8)
C60 C55 P3 122.4(7)
C56 C55 P3 117.7(7)
C57 C56 C55 118.5(9)
C58 C57 C56 122.1(10)
C57 C58 C59 119.6(9)
C60 C59 C58 119.6(10)
C55 C60 C59 121.3(9)
C62 C61 C66 118.7(8)
C62 C61 P4 121.6(6)
C66 C61 P4 119.2(6)
C61 C62 C63 121.4(8)
C64 C63 C62 118.9(8)
C63 C64 C65 121.0(9)
C66 C65 C64 120.0(9)
C65 C66 C61 120.0(8)
C68 C67 C72 118.8(8)
C68 C67 P4 121.4(7)
C72 C67 P4 119.8(7)
C69 C68 C67 120.5(9)
C70 C69 C68 120.1(9)
C69 C70 C71 120.6(9)
C72 C71 C70 119.6(9)
C71 C72 C67 120.4(9)
C77 N1 C73 110.9(7)
C77 N1 C85 112.6(7)
C73 N1 C85 104.9(7)
C77 N1 C81 110.3(6)
C73 N1 C81 107.2(6)
C85 N1 C81 110.6(7)
N1 C73 C74 115.7(7)
C73 C74 C75 108.9(9)
C76 C75 C74 111.6(11)
N1 C77 C78 116.0(7)
C79 C78 C77 111.3(8)
C80 C79 C78 114.9(9)
C82 C81 N1 119.6(7)
C83 C82 C81 108.9(7)
C82 C83 C84 112.4(8)
C86 C85 N1 118.0(8)
C85 C86 C87 110.4(8)
C88 C87 C86 112.1(9)
C93 N2 C97 111.0(7)
C93 N2 C89 109.2(7)
C97 N2 C89 108.5(6)
C93 N2 C101 108.0(7)
C97 N2 C101 108.9(7)
C89 N2 C101 111.2(7)
C90 C89 N2 115.2(8)
C91 C90 C89 112.0(9)
C90 C91 C92' 112.3(11)
C90 C91 C92 106.4(15)
C94 C93 N2 117.5(8)
C95 C94 C93 113.4(9)
C94 C95 C96 115.1(11)
C94 C95 C96' 119.9(13)
C98 C97 N2 117.7(7)
C97 C98 C99 110.1(8)
C100 C99 C98 112.5(8)
C102 C101 N2 116.1(7)
C101 C102 C103 110.3(7)
C104 C103 C102 112.1(8)
Cl2' C105 Cl1' 102.0(15)
Cl1 C105 Cl2 112.2(9)

loop_
_geom_bond_atom_site_label_1
_geom_bond_atom_site_label_2
_geom_bond_distance
Pt1 C7 1.983(9)
Pt1 C1 2.075(8)
Pt1 P1 2.297(2)
Pt1 Br1 2.5394(11)
Pt2 P1 2.239(2)
Pt2 P2 2.247(2)
Pt2 Br2 2.5464(10)
Pt2 Br1 2.5826(9)
Pt2 Pt3 3.1966(6)
Pt3 P3 2.264(2)
Pt3 P4 2.316(2)
Pt3 P2 2.325(2)
Pt3 Br2 2.6061(9)
Pt4 C19 2.060(8)
Pt4 C13 2.063(8)
Pt4 P3 2.295(2)
Pt4 P4 2.302(2)
P1 C25 1.818(9)
P1 C31 1.831(8)
P2 C43 1.818(8)
P2 C37 1.836(8)
P3 C49 1.808(8)
P3 C55 1.836(8)
P4 C67 1.824(8)
P4 C61 1.830(8)
F1 C2 1.363(10)
F2 C3 1.356(10)
F3 C4 1.341(10)
F4 C5 1.358(10)
F5 C6 1.352(9)
F6 C8 1.380(11)
F7 C9 1.342(11)
F8 C10 1.356(12)
F9 C11 1.343(12)
F10 C12 1.359(10)
F11 C14 1.342(9)
F12 C15 1.346(9)
F13 C16 1.342(10)
F14 C17 1.349(10)
F15 C18 1.379(9)
F16 C20 1.357(9)
F17 C21 1.364(9)
F18 C22 1.337(9)
F19 C23 1.354(9)
F20 C24 1.359(9)
C1 C6 1.380(11)
C1 C2 1.386(12)
C2 C3 1.369(12)
C3 C4 1.366(13)
C4 C5 1.364(13)
C5 C6 1.380(11)
C7 C8 1.390(12)
C7 C12 1.393(13)
C8 C9 1.378(14)
C9 C10 1.35(2)
C10 C11 1.367(15)
C11 C12 1.384(13)
C13 C18 1.365(11)
C13 C14 1.392(11)
C14 C15 1.372(12)
C15 C16 1.391(12)
C16 C17 1.379(13)
C17 C18 1.367(12)
C19 C24 1.388(11)
C19 C20 1.400(11)
C20 C21 1.362(12)
C21 C22 1.373(12)
C22 C23 1.381(12)
C23 C24 1.362(12)
C25 C26 1.390(11)
C25 C30 1.405(11)
C26 C27 1.368(12)
C27 C28 1.389(14)
C28 C29 1.383(14)
C29 C30 1.381(12)
C31 C36 1.361(11)
C31 C32 1.423(11)
C32 C33 1.395(12)
C33 C34 1.366(13)
C34 C35 1.377(13)
C35 C36 1.401(12)
C37 C38 1.381(12)
C37 C42 1.388(11)
C38 C39 1.379(12)
C39 C40 1.394(14)
C40 C41 1.370(13)
C41 C42 1.383(11)
C43 C44 1.388(11)
C43 C48 1.398(11)
C44 C45 1.386(12)
C45 C46 1.384(12)
C46 C47 1.371(12)
C47 C48 1.394(11)
C49 C50 1.381(13)
C49 C54 1.415(13)
C50 C51 1.386(13)
C51 C52 1.38(2)
C52 C53 1.37(2)
C53 C54 1.405(14)
C55 C60 1.371(12)
C55 C56 1.407(12)
C56 C57 1.397(12)
C57 C58 1.341(14)
C58 C59 1.39(2)
C59 C60 1.384(13)
C61 C62 1.367(11)
C61 C66 1.407(11)
C62 C63 1.390(11)
C63 C64 1.362(12)
C64 C65 1.385(13)
C65 C66 1.365(12)
C67 C68 1.388(11)
C67 C72 1.400(12)
C68 C69 1.386(12)
C69 C70 1.367(14)
C70 C71 1.388(13)
C71 C72 1.382(12)
N1 C77 1.496(10)
N1 C73 1.520(11)
N1 C85 1.520(11)
N1 C81 1.536(10)
C73 C74 1.526(13)
C74 C75 1.546(13)
C75 C76 1.49(2)
C77 C78 1.508(11)
C78 C79 1.499(13)
C79 C80 1.470(13)
C81 C82 1.529(12)
C82 C83 1.501(12)
C83 C84 1.513(13)
C85 C86 1.511(13)
C86 C87 1.538(12)
C87 C88 1.505(15)
N2 C93 1.514(11)
N2 C97 1.513(10)
N2 C89 1.524(11)
N2 C101 1.528(11)
C89 C90 1.514(13)
C90 C91 1.511(14)
C91 C92' 1.514(9)
C91 C92 1.538(10)
C93 C94 1.499(13)
C94 C95 1.498(13)
C95 C96 1.501(10)
C95 C96' 1.512(10)
C97 C98 1.513(12)
C98 C99 1.515(13)
C99 C100 1.513(13)
C101 C102 1.496(12)
C102 C103 1.525(12)
C103 C104 1.521(12)
Cl1 C105 1.743(10)
Cl2 C105 1.783(9)
Cl1' C105 1.754(10)
Cl2' C105 1.716(10)
